data_9014773
loop_
_publ_author_name
'Bourdet, J.'
'Chevalier, R.'
'Fournier, J.'
'Kohlmuller, R.'
'Omaly, J.'

_publ_section_title
;
 A structural study of cadmium yttrium molybdate Cd Y4 Mo3 O16
;
_journal_issue 9
_journal_name_full 'Acta Crystallographica, Section B'
_journal_page_first 2371
_journal_page_last 2374
_journal_paper_doi 10.1107/S0567740882008826
_journal_volume 38
_journal_year 1982
_chemical_formula_sum 'Cd0.5 Mo O4 Y2.5'
_space_group_IT_number 13
_symmetry_space_group_name_Hall '-P 2yc'
_symmetry_space_group_name_H-M 'P 1 2/c 1'
_cell_angle_alpha 90
_cell_angle_beta 90
_cell_angle_gamma 90
_cell_length_a 10.688
_cell_length_b 10.688
_cell_length_c 10.688
_cell_formula_units_Z 2
_cell_volume 1220.926
_database_code_amcsd 0016130
_exptl_crystal_density_diffrn 1.193
_cod_duplicate_entry 1008194
_cod_original_sg_symbol_H-M 'P n -3 n'
_cod_original_formula_sum 'O4 Mo Y2.5 Cd.5'
_cod_database_code 9014773
_amcsd_formula_title 'Cd Mo3 O16 Y4'

loop_
_space_group_symop_operation_xyz
x,y,z
x,-y,1/2+z
-x,y,1/2-z
-x,-y,-z

loop_
_atom_site_label
_atom_site_fract_x
_atom_site_fract_y
_atom_site_fract_z
_atom_site_occupancy
O1 0.32800 0.08740 0.86450 1.00000
O2 0.11960 0.11960 0.11960 1.00000
Mo1 0.00000 0.75000 0.25000 1.00000
Y1 0.01390 0.25000 0.25000 1.00000
Cd1 0.00000 0.00000 0.00000 0.50000
Y2 0.00000 0.00000 0.00000 0.50000

loop_
_cod_related_entry_id
_cod_related_entry_database
_cod_related_entry_code
1 AMCSD 0016130
